data_4066892
loop_
_publ_author_name
'Ionkin, Alex S.'
'Marshall, William J.'
'Fish, Brian M.'
'Howe, Laurie A.'

_publ_section_title
;
 Fragmentation of an N-Substituted One-Coordinate Phosphorus
 (Phosphaalkyne): Plausible Generation of Monovalent Phosphorus
 Species&#x2020;
;
_journal_issue 18
_journal_name_full Organometallics
_journal_page_first 4154
_journal_paper_doi 10.1021/om100691g
_journal_volume 29
_journal_year 2010
_chemical_formula_sum 'C19 H28 N'
_chemical_formula_weight 270.42
_chemical_name_systematic
; 
 ? 
;
_space_group_IT_number 63
_symmetry_cell_setting orthorhombic
_symmetry_space_group_name_Hall '-C 2c 2'
_symmetry_space_group_name_H-M 'C m c m'
_atom_sites_solution_hydrogens geom
_atom_sites_solution_primary direct
_atom_sites_solution_secondary difmap
_audit_creation_method SHELXL-97
_cell_angle_alpha 90.00
_cell_angle_beta 90.00
_cell_angle_gamma 90.00
_cell_formula_units_Z 4
_cell_length_a 16.888(10)
_cell_length_b 11.023(7)
_cell_length_c 9.623(6)
_cell_measurement_reflns_used 515
_cell_measurement_temperature 293(2)
_cell_measurement_theta_max 23.69
_cell_measurement_theta_min 2.20
_cell_volume 1791.4(19)
_computing_cell_refinement 'Bruker SAINT'
_computing_data_collection 'Bruker APEX2'
_computing_data_reduction 'Bruker SAINT'
_computing_molecular_graphics 'Bruker SHELXTL'
_computing_publication_material 'Bruker SHELXTL'
_computing_structure_refinement 'SHELXL-97 (Sheldrick, 2008)'
_computing_structure_solution 'SHELXS-97 (Sheldrick, 2008)'
_diffrn_ambient_temperature 293(2)
_diffrn_measured_fraction_theta_full 0.986
_diffrn_measured_fraction_theta_max 0.986
_diffrn_measurement_device_type 'Bruker APEX-II CCD'
_diffrn_measurement_method '\f and \w scans'
_diffrn_radiation_monochromator graphite
_diffrn_radiation_source 'fine-focus sealed tube'
_diffrn_radiation_type MoK\a
_diffrn_radiation_wavelength 0.71073
_diffrn_reflns_av_R_equivalents 0.0619
_diffrn_reflns_av_sigmaI/netI 0.0595
_diffrn_reflns_limit_h_max 16
_diffrn_reflns_limit_h_min -20
_diffrn_reflns_limit_k_max 13
_diffrn_reflns_limit_k_min -8
_diffrn_reflns_limit_l_max 11
_diffrn_reflns_limit_l_min -7
_diffrn_reflns_number 2946
_diffrn_reflns_theta_full 25.23
_diffrn_reflns_theta_max 25.23
_diffrn_reflns_theta_min 2.21
_exptl_absorpt_coefficient_mu 0.057
_exptl_absorpt_correction_type none
_exptl_crystal_colour colourless
_exptl_crystal_density_diffrn 1.003
_exptl_crystal_density_method 'not measured'
_exptl_crystal_description irre.plate
_exptl_crystal_F_000 596
_exptl_crystal_size_max 0.32
_exptl_crystal_size_mid 0.15
_exptl_crystal_size_min 0.05
_refine_diff_density_max 0.287
_refine_diff_density_min -0.252
_refine_diff_density_rms 0.049
_refine_ls_extinction_method none
_refine_ls_goodness_of_fit_ref 1.103
_refine_ls_hydrogen_treatment riding
_refine_ls_matrix_type full
_refine_ls_number_parameters 89
_refine_ls_number_reflns 884
_refine_ls_number_restraints 0
_refine_ls_restrained_S_all 1.103
_refine_ls_R_factor_all 0.1236
_refine_ls_R_factor_gt 0.0717
_refine_ls_shift/su_max 0.000
_refine_ls_shift/su_mean 0.000
_refine_ls_structure_factor_coef Fsqd
_refine_ls_weighting_details 'calc w=1/[\s^2^(Fo^2^)+(0.0800P)^2^+1.0000P] where P=(Fo^2^+2Fc^2^)/3'
_refine_ls_weighting_scheme calc
_refine_ls_wR_factor_gt 0.1705
_refine_ls_wR_factor_ref 0.1993
_reflns_number_gt 470
_reflns_number_total 884
_reflns_threshold_expression >2sigma(I)
_cod_data_source_file om100691g_si_001.cif
_cod_data_source_block 08135
_cod_depositor_comments
;
The following automatic conversions were performed:

'_symmetry_cell_setting' value 'Orthorhombic' changed to
'orthorhombic' according to
/home/saulius/struct/CIF-dictionaries/cif_core.dic dictionary named
'cif_core.dic' version 2.4.1 from 2010-06-29.

Automatic conversion script
Id: cif_fix_values 1715 2011-07-08 13:25:40Z adriana 
;
_cod_original_cell_volume 1791.3(18)
_cod_original_sg_symbol_H-M Cmcm
_cod_database_code 4066892

loop_
_symmetry_equiv_pos_as_xyz
'x, y, z'
'-x, -y, z+1/2'
'-x, y, -z+1/2'
'x, -y, -z'
'x+1/2, y+1/2, z'
'-x+1/2, -y+1/2, z+1/2'
'-x+1/2, y+1/2, -z+1/2'
'x+1/2, -y+1/2, -z'
'-x, -y, -z'
'x, y, -z-1/2'
'x, -y, z-1/2'
'-x, y, z'
'-x+1/2, -y+1/2, -z'
'x+1/2, y+1/2, -z-1/2'
'x+1/2, -y+1/2, z-1/2'
'-x+1/2, y+1/2, z'

loop_
_atom_site_label
_atom_site_type_symbol
_atom_site_fract_x
_atom_site_fract_y
_atom_site_fract_z
_atom_site_U_iso_or_equiv
_atom_site_adp_type
_atom_site_occupancy
_atom_site_symmetry_multiplicity
_atom_site_calc_flag
_atom_site_refinement_flags
C1 C 0.0000 0.2208(4) 0.2500 0.0593(17) Uani 1 4 d S
C2 C 0.0738(3) 0.2811(3) 0.2500 0.0541(11) Uani 1 2 d S
C3 C 0.0701(2) 0.4065(3) 0.2500 0.0446(10) Uani 1 2 d S
H3A H 0.1174 0.4495 0.2500 0.054 Uiso 1 2 calc SR
C4 C 0.0000 0.4715(4) 0.2500 0.0334(11) Uani 1 4 d S
N1 N 0.0000 0.0932(5) 0.2500 0.088(2) Uani 1 4 d S
C6 C 0.0000 -0.0121(7) 0.2500 0.139(4) Uani 1 4 d S
C7 C 0.1565(3) 0.2176(4) 0.2500 0.0826(17) Uani 1 2 d S
C8 C 0.1646(2) 0.1382(3) 0.1194(4) 0.1005(15) Uani 1 1 d .
H8A H 0.2152 0.0983 0.1202 0.151 Uiso 1 1 calc R
H8B H 0.1605 0.1882 0.0380 0.151 Uiso 1 1 calc R
H8C H 0.1233 0.0784 0.1185 0.151 Uiso 1 1 calc R
C9 C 0.2247(4) 0.3124(6) 0.2500 0.111(2) Uani 1 2 d S
H9A H 0.271(5) 0.267(7) 0.2500 0.166 Uiso 1 2 d S
H9B H 0.217(6) 0.359(9) 0.140(12) 0.166 Uiso 0.50 1 d P
C10 C 0.0000 0.6102(4) 0.2500 0.0356(12) Uani 1 4 d S
C11 C -0.0453(4) 0.6554(5) 0.1200(6) 0.0528(14) Uani 0.50 1 d P
C12 C -0.0817(5) 0.6627(8) 0.2500 0.055(2) Uani 0.50 2 d SP
H11' H 0.0000 0.628(4) 0.040(6) 0.095(15) Uiso 1 2 d S
H12 H -0.072(4) 0.769(7) 0.2500 0.18(3) Uiso 1 2 d S
H12' H -0.109(2) 0.627(3) 0.145(4) 0.097(11) Uiso 1 1 d .
H11 H -0.044(2) 0.750(5) 0.121(5) 0.049(13) Uiso 0.50 1 d P

loop_
_atom_site_aniso_label
_atom_site_aniso_U_11
_atom_site_aniso_U_22
_atom_site_aniso_U_33
_atom_site_aniso_U_23
_atom_site_aniso_U_13
_atom_site_aniso_U_12
C1 0.125(6) 0.018(3) 0.035(3) 0.000 0.000 0.000
C2 0.083(3) 0.039(2) 0.040(2) 0.000 0.000 0.017(2)
C3 0.054(2) 0.037(2) 0.043(2) 0.000 0.000 0.0042(18)
C4 0.038(2) 0.032(3) 0.030(2) 0.000 0.000 0.000
N1 0.157(6) 0.035(3) 0.072(4) 0.000 0.000 0.000
C6 0.224(12) 0.036(4) 0.156(9) 0.000 0.000 0.000
C7 0.115(4) 0.055(3) 0.077(3) 0.000 0.000 0.055(3)
C8 0.138(3) 0.074(2) 0.089(3) -0.005(2) 0.019(2) 0.056(2)
C9 0.067(4) 0.085(4) 0.181(7) 0.000 0.000 0.036(3)
C10 0.038(3) 0.030(3) 0.039(3) 0.000 0.000 0.000
C11 0.073(4) 0.037(3) 0.049(3) 0.006(3) -0.005(3) 0.003(3)
C12 0.044(4) 0.043(5) 0.078(6) 0.000 0.000 0.006(4)

loop_
_atom_type_symbol
_atom_type_description
_atom_type_scat_dispersion_real
_atom_type_scat_dispersion_imag
_atom_type_scat_source
C C 0.0033 0.0016 'International Tables Vol C Tables 4.2.6.8 and 6.1.1.4'
H H 0.0000 0.0000 'International Tables Vol C Tables 4.2.6.8 and 6.1.1.4'
N N 0.0061 0.0033 'International Tables Vol C Tables 4.2.6.8 and 6.1.1.4'

loop_
_geom_angle_atom_site_label_1
_geom_angle_atom_site_label_2
_geom_angle_atom_site_label_3
_geom_angle
_geom_angle_site_symmetry_1
_geom_angle_site_symmetry_3
N1 C1 C2 118.1(2) . .
N1 C1 C2 118.1(2) . 3
C2 C1 C2 123.8(4) . 3
C3 C2 C1 115.5(4) . .
C3 C2 C7 119.2(4) . .
C1 C2 C7 125.3(4) . .
C2 C3 C4 123.8(4) . .
C3 C4 C3 117.6(4) . 3
C3 C4 C10 121.2(2) . .
C3 C4 C10 121.2(2) 3 .
C6 N1 C1 180.000(1) . .
C8 C7 C8 109.6(4) . 10_556
C8 C7 C9 108.4(3) . .
C8 C7 C9 108.4(3) 10_556 .
C8 C7 C2 109.6(3) . .
C8 C7 C2 109.6(3) 10_556 .
C9 C7 C2 111.2(4) . .
C12 C10 C12 134.5(7) 3 .
C12 C10 C4 112.7(4) 3 .
C12 C10 C4 112.7(4) . .
C12 C10 C11 54.6(3) 3 3
C12 C10 C11 109.3(3) . 3
C4 C10 C11 108.8(3) . 3
C12 C10 C11 109.3(3) 3 10_556
C12 C10 C11 54.6(3) . 10_556
C4 C10 C11 108.8(3) . 10_556
C11 C10 C11 59.2(5) 3 10_556
C12 C10 C11 54.6(3) 3 12
C12 C10 C11 109.3(3) . 12
C4 C10 C11 108.8(3) . 12
C11 C10 C11 107.8(5) 3 12
C11 C10 C11 142.5(5) 10_556 12
C12 C10 C11 109.3(3) 3 .
C12 C10 C11 54.6(3) . .
C4 C10 C11 108.8(3) . .
C11 C10 C11 142.5(5) 3 .
C11 C10 C11 107.8(5) 10_556 .
C11 C10 C11 59.2(5) 12 .
C12 C11 C11 116.2(4) . 12
C12 C11 C10 60.8(4) . .
C11 C11 C10 60.4(2) 12 .
C11 C12 C11 127.2(8) 10_556 .
C11 C12 C10 64.6(4) 10_556 .
C11 C12 C10 64.6(4) . .

loop_
_geom_bond_atom_site_label_1
_geom_bond_atom_site_label_2
_geom_bond_distance
_geom_bond_site_symmetry_2
C1 N1 1.406(7) .
C1 C2 1.413(5) .
C1 C2 1.413(5) 3
C2 C3 1.383(5) .
C2 C7 1.562(6) .
C3 C4 1.384(4) .
C4 C3 1.384(4) 3
C4 C10 1.529(6) .
N1 C6 1.161(9) .
C7 C8 1.538(4) .
C7 C8 1.538(4) 10_556
C7 C9 1.555(8) .
C10 C12 1.497(8) 3
C10 C12 1.497(8) .
C10 C11 1.548(5) 3
C10 C11 1.548(5) 10_556
C10 C11 1.548(5) 12
C10 C11 1.548(5) .
C11 C12 1.397(7) .
C11 C11 1.529(13) 12
C12 C11 1.397(7) 10_556

loop_
_geom_torsion_atom_site_label_1
_geom_torsion_atom_site_label_2
_geom_torsion_atom_site_label_3
_geom_torsion_atom_site_label_4
_geom_torsion
_geom_torsion_site_symmetry_1
_geom_torsion_site_symmetry_4
N1 C1 C2 C3 180.0 . .
C2 C1 C2 C3 0.0 3 .
N1 C1 C2 C7 0.0 . .
C2 C1 C2 C7 180.0 3 .
C1 C2 C3 C4 0.0 . .
C7 C2 C3 C4 180.0 . .
C2 C3 C4 C3 0.0 . 3
C2 C3 C4 C10 180.0 . .
C2 C1 N1 C6 0(100) . .
C2 C1 N1 C6 0(100) 3 .
C3 C2 C7 C8 -119.8(3) . .
C1 C2 C7 C8 60.2(3) . .
C3 C2 C7 C8 119.8(3) . 10_556
C1 C2 C7 C8 -60.2(3) . 10_556
C3 C2 C7 C9 0.0 . .
C1 C2 C7 C9 180.0 . .
C3 C4 C10 C12 0.0 . 3
C3 C4 C10 C12 180.0 3 3
C3 C4 C10 C12 180.0 . .
C3 C4 C10 C12 0.0 3 .
C3 C4 C10 C11 -58.6(3) . 3
C3 C4 C10 C11 121.4(3) 3 3
C3 C4 C10 C11 -121.4(3) . 10_556
C3 C4 C10 C11 58.6(3) 3 10_556
C3 C4 C10 C11 58.6(3) . 12
C3 C4 C10 C11 -121.4(3) 3 12
C3 C4 C10 C11 121.4(3) . .
C3 C4 C10 C11 -58.6(3) 3 .
C12 C10 C11 C12 -131.5(8) 3 .
C4 C10 C11 C12 105.0(4) . .
C11 C10 C11 C12 -75.0(4) 3 .
C11 C10 C11 C12 -12.7(6) 10_556 .
C11 C10 C11 C12 -153.8(4) 12 .
C12 C10 C11 C11 22.4(3) 3 12
C12 C10 C11 C11 153.8(4) . 12
C4 C10 C11 C11 -101.12(18) . 12
C11 C10 C11 C11 78.88(18) 3 12
C11 C10 C11 C11 141.1(5) 10_556 12
C11 C11 C12 C11 -8.3(11) 12 10_556
C10 C11 C12 C11 17.0(8) . 10_556
C11 C11 C12 C10 -25.3(4) 12 .
C12 C10 C12 C11 -82.5(4) 3 10_556
C4 C10 C12 C11 97.5(4) . 10_556
C11 C10 C12 C11 -23.6(4) 3 10_556
C11 C10 C12 C11 -141.4(5) 12 10_556
C11 C10 C12 C11 -165.1(7) . 10_556
C12 C10 C12 C11 82.5(4) 3 .
C4 C10 C12 C11 -97.5(4) . .
C11 C10 C12 C11 141.4(5) 3 .
C11 C10 C12 C11 165.1(7) 10_556 .
C11 C10 C12 C11 23.6(4) 12 .
